data_2015048
loop_
_publ_author_name
'Ferguson, George'
'Glidewell, Christopher'
'Low, John N.'
'Skakle, Janet M. S.'
'Wardell, James L.'

_publ_section_title
;
 Solvent-dependent polymorphism in isomeric
 <i>N</i>-(nitrobenzylidene)iodoanilines
;
_journal_issue 7
_journal_name_full 'Acta Crystallographica Section C'
_journal_page_first o445
_journal_page_last o449
_journal_paper_doi 10.1107/S0108270105016239
_journal_volume 61
_journal_year 2005
_chemical_formula_iupac 'C13 H9 I N2 O2'
_chemical_formula_moiety 'C13 H9 I N2 O2'
_chemical_formula_sum 'C13 H9 I N2 O2'
_chemical_formula_weight 352.12
_chemical_name_systematic
;
2-iodo-N-(3-nitrobenzylidene)aniline
;
_space_group_IT_number 14
_symmetry_cell_setting monoclinic
_symmetry_space_group_name_Hall '-P 2ybc'
_symmetry_space_group_name_H-M 'P 1 21/c 1'
_atom_sites_solution_hydrogens geom
_atom_sites_solution_primary direct
_atom_sites_solution_secondary difmap
_cell_angle_alpha 90.00
_cell_angle_beta 97.8490(10)
_cell_angle_gamma 90.00
_cell_formula_units_Z 4
_cell_length_a 12.6830(7)
_cell_length_b 14.9491(8)
_cell_length_c 6.8707(4)
_cell_measurement_reflns_used 4608
_cell_measurement_temperature 298(2)
_cell_measurement_theta_max 32.53
_cell_measurement_theta_min 2.12
_cell_volume 1290.48(12)
_computing_cell_refinement 'SAINT (Bruker, 2000)'
_computing_data_collection 'SMART (Bruker, 1998)'
_computing_data_reduction SAINT
_computing_molecular_graphics 'PLATON (Spek, 2003)'
_computing_publication_material 'SHELXL97 and  PRPKAPPA (Ferguson, 1999)'
_computing_structure_refinement 'SHELXL97 (Sheldrick, 1997)'
_computing_structure_solution 'SHELXS97 (Sheldrick, 1997)'
_diffrn_ambient_temperature 298(2)
_diffrn_measured_fraction_theta_full 0.996
_diffrn_measured_fraction_theta_max 0.982
_diffrn_measurement_device_type 'Bruker SMART 1000 CCD area-detector'
_diffrn_measurement_method '\f and \w'
_diffrn_radiation_monochromator graphite
_diffrn_radiation_source 'fine-focus sealed X-ray tube'
_diffrn_radiation_type 'Mo K\a'
_diffrn_radiation_wavelength 0.71073
_diffrn_reflns_av_R_equivalents 0.0642
_diffrn_reflns_av_sigmaI/netI 0.0574
_diffrn_reflns_limit_h_max 19
_diffrn_reflns_limit_h_min -13
_diffrn_reflns_limit_k_max 22
_diffrn_reflns_limit_k_min -21
_diffrn_reflns_limit_l_max 9
_diffrn_reflns_limit_l_min -10
_diffrn_reflns_number 13098
_diffrn_reflns_theta_full 30.50
_diffrn_reflns_theta_max 32.53
_diffrn_reflns_theta_min 2.12
_diffrn_standards_decay_% 0
_exptl_absorpt_coefficient_mu 2.476
_exptl_absorpt_correction_T_max 0.672
_exptl_absorpt_correction_T_min 0.455
_exptl_absorpt_correction_type multi-scan
_exptl_absorpt_process_details '(SADABS; Bruker, 2000)'
_exptl_crystal_colour yellow
_exptl_crystal_density_diffrn 1.812
_exptl_crystal_density_method 'not measured'
_exptl_crystal_description needle
_exptl_crystal_F_000 680
_exptl_crystal_size_max 0.36
_exptl_crystal_size_mid 0.18
_exptl_crystal_size_min 0.16
_refine_diff_density_max 0.788
_refine_diff_density_min -0.902
_refine_ls_extinction_method none
_refine_ls_goodness_of_fit_ref 0.894
_refine_ls_hydrogen_treatment constr
_refine_ls_matrix_type full
_refine_ls_number_parameters 163
_refine_ls_number_reflns 4608
_refine_ls_number_restraints 0
_refine_ls_restrained_S_all 0.894
_refine_ls_R_factor_all 0.0893
_refine_ls_R_factor_gt 0.0388
_refine_ls_shift/su_max 0.001
_refine_ls_shift/su_mean 0.000
_refine_ls_structure_factor_coef Fsqd
_refine_ls_weighting_details 'w = 1/[\s^2^(Fo^2^)+(0.0348P)^2^] where P=(Fo^2^+2Fc^2^)/3'
_refine_ls_weighting_scheme calc
_refine_ls_wR_factor_gt 0.0685
_refine_ls_wR_factor_ref 0.0819
_reflns_number_gt 2450
_reflns_number_total 4608
_reflns_threshold_expression I>2\s(I)
_cod_data_source_file sk1846.cif
_cod_data_source_block II
_cod_original_sg_symbol_H-M 'P 21/c'
_cod_database_code 2015048
_cod_database_fobs_code 2015048

loop_
_symmetry_equiv_pos_as_xyz
'x, y, z'
'-x, y+1/2, -z+1/2'
'-x, -y, -z'
'x, -y+1/2, z+1/2'

loop_
_atom_site_label
_atom_site_fract_x
_atom_site_fract_y
_atom_site_fract_z
_atom_site_U_iso_or_equiv
_atom_site_adp_type
_atom_site_calc_flag
_atom_site_refinement_flags
_atom_site_occupancy
_atom_site_disorder_assembly
_atom_site_disorder_group
_atom_site_type_symbol
N1 0.76265(17) 0.12282(14) 0.5188(3) 0.0467(5) Uani d . 1 . . N
C11 0.6058(2) 0.18813(16) 0.6148(3) 0.0410(5) Uani d . 1 . . C
C12 0.5486(2) 0.26700(17) 0.6235(3) 0.0438(6) Uani d . 1 . . C
C13 0.4427(2) 0.26105(19) 0.6486(3) 0.0488(6) Uani d . 1 . . C
N3 0.3816(2) 0.3442(2) 0.6543(3) 0.0690(7) Uani d . 1 . . N
O1 0.2869(2) 0.3382(2) 0.6670(5) 0.1134(11) Uani d . 1 . . O
O2 0.4270(2) 0.41503(17) 0.6443(4) 0.0871(8) Uani d . 1 . . O
C14 0.3928(2) 0.1801(2) 0.6689(4) 0.0588(7) Uani d . 1 . . C
C15 0.4511(3) 0.1026(2) 0.6656(4) 0.0616(7) Uani d . 1 . . C
C16 0.5565(2) 0.10644(19) 0.6375(4) 0.0528(7) Uani d . 1 . . C
C17 0.7167(2) 0.19115(16) 0.5747(3) 0.0439(6) Uani d . 1 . . C
C21 0.8711(2) 0.12850(16) 0.4900(4) 0.0464(6) Uani d . 1 . . C
C22 0.9046(2) 0.09053(17) 0.3247(4) 0.0482(6) Uani d . 1 . . C
I2 0.793039(17) 0.032092(13) 0.10659(3) 0.06265(9) Uani d . 1 . . I
C23 1.0106(2) 0.0916(2) 0.2988(5) 0.0616(8) Uani d . 1 . . C
C24 1.0848(3) 0.1292(2) 0.4380(5) 0.0710(9) Uani d . 1 . . C
C25 1.0536(3) 0.1677(2) 0.6025(5) 0.0702(9) Uani d . 1 . . C
C26 0.9478(2) 0.16719(19) 0.6299(4) 0.0592(7) Uani d . 1 . . C
H12 0.5808 0.3223 0.6127 0.053 Uiso calc R 1 . . H
H14 0.3211 0.1780 0.6844 0.071 Uiso calc R 1 . . H
H15 0.4193 0.0475 0.6823 0.074 Uiso calc R 1 . . H
H16 0.5951 0.0537 0.6336 0.063 Uiso calc R 1 . . H
H17 0.7540 0.2448 0.5911 0.053 Uiso calc R 1 . . H
H23 1.0316 0.0666 0.1863 0.074 Uiso calc R 1 . . H
H24 1.1563 0.1287 0.4212 0.085 Uiso calc R 1 . . H
H25 1.1040 0.1942 0.6958 0.084 Uiso calc R 1 . . H
H26 0.9274 0.1928 0.7424 0.071 Uiso calc R 1 . . H

loop_
_atom_site_aniso_label
_atom_site_aniso_U_11
_atom_site_aniso_U_22
_atom_site_aniso_U_33
_atom_site_aniso_U_12
_atom_site_aniso_U_13
_atom_site_aniso_U_23
N1 0.0429(12) 0.0481(11) 0.0504(12) 0.0001(10) 0.0116(9) -0.0040(10)
C11 0.0417(14) 0.0483(13) 0.0335(12) -0.0011(11) 0.0066(10) -0.0007(10)
C12 0.0487(15) 0.0505(13) 0.0324(12) 0.0040(12) 0.0064(10) 0.0002(10)
C13 0.0478(15) 0.0692(17) 0.0290(12) 0.0152(14) 0.0043(10) -0.0041(11)
N3 0.0679(19) 0.095(2) 0.0455(14) 0.0342(17) 0.0119(12) 0.0000(14)
O1 0.0694(18) 0.143(3) 0.135(2) 0.0514(19) 0.0371(16) 0.033(2)
O2 0.098(2) 0.0696(15) 0.0929(18) 0.0329(15) 0.0108(15) -0.0113(13)
C14 0.0410(15) 0.092(2) 0.0442(15) -0.0052(16) 0.0099(12) -0.0074(15)
C15 0.0618(19) 0.0660(17) 0.0598(17) -0.0179(17) 0.0182(14) -0.0073(15)
C16 0.0575(18) 0.0515(14) 0.0519(15) -0.0032(14) 0.0166(13) -0.0059(13)
C17 0.0429(14) 0.0444(12) 0.0447(13) -0.0006(11) 0.0077(11) 0.0000(11)
C21 0.0427(15) 0.0422(12) 0.0551(15) 0.0038(11) 0.0101(12) -0.0008(11)
C22 0.0458(15) 0.0442(13) 0.0560(15) 0.0029(12) 0.0116(12) -0.0002(12)
I2 0.06302(14) 0.06371(13) 0.06164(14) 0.00208(10) 0.01000(9) -0.01261(9)
C23 0.0524(18) 0.0639(17) 0.073(2) 0.0044(15) 0.0244(15) -0.0034(15)
C24 0.0425(17) 0.078(2) 0.095(2) -0.0012(16) 0.0193(17) 0.0018(19)
C25 0.0460(18) 0.072(2) 0.090(2) -0.0007(16) 0.0028(16) -0.0125(18)
C26 0.0526(17) 0.0592(16) 0.0661(18) 0.0015(15) 0.0092(14) -0.0098(14)

loop_
_atom_type_symbol
_atom_type_description
_atom_type_scat_dispersion_real
_atom_type_scat_dispersion_imag
_atom_type_scat_source
C C 0.0033 0.0016 'International Tables Vol C Tables 4.2.6.8 and 6.1.1.4'
H H 0.0000 0.0000 'International Tables Vol C Tables 4.2.6.8 and 6.1.1.4'
I I -0.4742 1.8119 'International Tables Vol C Tables 4.2.6.8 and 6.1.1.4'
N N 0.0061 0.0033 'International Tables Vol C Tables 4.2.6.8 and 6.1.1.4'
O O 0.0106 0.0060 'International Tables Vol C Tables 4.2.6.8 and 6.1.1.4'

loop_
_geom_angle_atom_site_label_1
_geom_angle_atom_site_label_2
_geom_angle_atom_site_label_3
_geom_angle
_geom_angle_publ_flag
C17 N1 C21 119.4(2) no
C12 C11 C16 119.6(2) no
C12 C11 C17 120.0(2) no
C16 C11 C17 120.3(2) no
C13 C12 C11 118.3(2) no
C13 C12 H12 120.9 no
C11 C12 H12 120.9 no
C12 C13 C14 122.4(3) no
C12 C13 N3 118.4(3) no
C14 C13 N3 119.2(3) no
O2 N3 O1 123.3(3) no
O2 N3 C13 118.7(3) no
O1 N3 C13 118.0(4) no
C15 C14 C13 118.7(3) no
C15 C14 H14 120.6 no
C13 C14 H14 120.6 no
C14 C15 C16 120.1(3) no
C14 C15 H15 120.0 no
C16 C15 H15 120.0 no
C15 C16 C11 120.9(3) no
C15 C16 H16 119.6 no
C11 C16 H16 119.6 no
N1 C17 C11 121.7(2) no
N1 C17 H17 119.2 no
C11 C17 H17 119.2 no
C22 C21 C26 118.1(3) no
C22 C21 N1 120.0(2) no
C26 C21 N1 121.7(2) no
C23 C22 C21 120.9(3) no
C23 C22 I2 119.0(2) no
C21 C22 I2 120.11(19) no
C24 C23 C22 120.2(3) no
C24 C23 H23 119.9 no
C22 C23 H23 119.9 no
C23 C24 C25 120.0(3) no
C23 C24 H24 120.0 no
C25 C24 H24 120.0 no
C24 C25 C26 120.3(3) no
C24 C25 H25 119.9 no
C26 C25 H25 119.9 no
C25 C26 C21 120.5(3) no
C25 C26 H26 119.8 no
C21 C26 H26 119.8 no

loop_
_geom_bond_atom_site_label_1
_geom_bond_atom_site_label_2
_geom_bond_site_symmetry_2
_geom_bond_distance
_geom_bond_publ_flag
N1 C17 . 1.261(3) no
N1 C21 . 1.419(3) no
C11 C12 . 1.390(3) no
C11 C16 . 1.391(4) no
C11 C17 . 1.470(3) no
C12 C13 . 1.380(4) no
C12 H12 . 0.93 no
C13 C14 . 1.382(4) no
C13 N3 . 1.468(4) no
N3 O2 . 1.213(4) no
N3 O1 . 1.219(4) no
C14 C15 . 1.376(4) no
C14 H14 . 0.93 no
C15 C16 . 1.377(4) no
C15 H15 . 0.93 no
C16 H16 . 0.93 no
C17 H17 . 0.93 no
C21 C22 . 1.387(4) no
C21 C26 . 1.396(4) no
C22 C23 . 1.380(4) no
C22 I2 . 2.105(3) no
C23 C24 . 1.368(4) no
C23 H23 . 0.93 no
C24 C25 . 1.374(4) no
C24 H24 . 0.93 no
C25 C26 . 1.380(4) no
C25 H25 . 0.93 no
C26 H26 . 0.93 no

loop_
_geom_torsion_atom_site_label_1
_geom_torsion_atom_site_label_2
_geom_torsion_atom_site_label_3
_geom_torsion_atom_site_label_4
_geom_torsion
_geom_torsion_publ_flag
C16 C11 C12 C13 -2.0(4) no
C17 C11 C12 C13 175.8(2) no
C11 C12 C13 C14 1.2(4) no
C11 C12 C13 N3 -178.9(2) no
C12 C13 C14 C15 0.6(4) no
N3 C13 C14 C15 -179.3(2) no
C13 C14 C15 C16 -1.6(4) no
C14 C15 C16 C11 0.9(4) no
C12 C11 C16 C15 1.0(4) no
C17 C11 C16 C15 -176.8(2) no
C21 N1 C17 C11 -177.4(2) no
N1 C17 C11 C12 -162.5(2) no
C16 C11 C17 N1 15.3(4) no
C17 N1 C21 C22 -135.8(3) no
C17 N1 C21 C26 47.9(4) no
C12 C13 N3 O2 -2.8(4) no
C14 C13 N3 O2 177.1(3) no
C12 C13 N3 O1 176.5(3) no
C14 C13 N3 O1 -3.6(4) no
C26 C21 C22 C23 -0.4(4) no
N1 C21 C22 C23 -176.8(2) no
C26 C21 C22 I2 -179.4(2) no
N1 C21 C22 I2 4.2(3) no
C21 C22 C23 C24 0.9(4) no
I2 C22 C23 C24 179.9(2) no
C22 C23 C24 C25 -1.3(5) no
C23 C24 C25 C26 1.2(5) no
C24 C25 C26 C21 -0.7(5) no
C22 C21 C26 C25 0.3(4) no
N1 C21 C26 C25 176.7(3) no

loop_
_cod_related_entry_id
_cod_related_entry_database
_cod_related_entry_code
1 ChemSpider 21181061
